data_4507466
loop_
_publ_author_name
'Sarcevica, Inese'
'Orola, Liana'
'Veidis, Mikelis V.'
'Podjava, Anton'
'Belyakov, Sergey'

_publ_section_title
;
 Crystal and Molecular Structure and Stability of Isoniazid Cocrystals
 with Selected Carboxylic Acids
;
_journal_issue 3
_journal_name_full 'Crystal Growth &amp; Design'
_journal_page_first 1082
_journal_paper_doi 10.1021/cg301356h
_journal_volume 13
_journal_year 2013
_chemical_formula_moiety 'C9 H8 O2, C6 H7 N3 O'
_chemical_formula_sum 'C15 H15 N3 O3'
_chemical_formula_weight 285.30
_chemical_name_common 'isoniazid - cinnamic cocrystal II'
_chemical_name_systematic
; 
 ? 
;
_space_group_IT_number 14
_symmetry_cell_setting monoclinic
_symmetry_space_group_name_Hall '-P 2ybc'
_symmetry_space_group_name_H-M 'P 1 21/c 1'
_atom_sites_solution_hydrogens geom
_atom_sites_solution_primary direct
_atom_sites_solution_secondary difmap
_audit_creation_method SHELXL-97
_cell_angle_alpha 90.00
_cell_angle_beta 96.975(2)
_cell_angle_gamma 90.00
_cell_formula_units_Z 4
_cell_length_a 14.9124(8)
_cell_length_b 3.7468(2)
_cell_length_c 24.3089(16)
_cell_measurement_reflns_used 7033
_cell_measurement_temperature 173(2)
_cell_measurement_theta_max 25.028
_cell_measurement_theta_min 0.998
_cell_volume 1348.18(14)
_computing_structure_refinement 'SHELXL-97 (Sheldrick, 1997)'
_computing_structure_solution 'SHELXS-97 (Sheldrick, 1990)'
_diffrn_ambient_temperature 173(2)
_diffrn_measured_fraction_theta_full 0.980
_diffrn_measured_fraction_theta_max 0.980
_diffrn_measurement_device_type 'Bruker-Nonius KappaCCD'
_diffrn_measurement_method '\f and \w scan'
_diffrn_radiation_monochromator graphite
_diffrn_radiation_source 'fine-focus sealed tube'
_diffrn_radiation_type MoK\a
_diffrn_radiation_wavelength 0.71069
_diffrn_reflns_av_R_equivalents 0.0642
_diffrn_reflns_av_sigmaI/netI 0.1052
_diffrn_reflns_limit_h_max 17
_diffrn_reflns_limit_h_min -17
_diffrn_reflns_limit_k_max 4
_diffrn_reflns_limit_k_min -4
_diffrn_reflns_limit_l_max 28
_diffrn_reflns_limit_l_min -28
_diffrn_reflns_number 3725
_diffrn_reflns_theta_full 25.03
_diffrn_reflns_theta_max 25.03
_diffrn_reflns_theta_min 1.38
_exptl_absorpt_coefficient_mu 0.100
_exptl_absorpt_correction_type none
_exptl_crystal_colour colorless
_exptl_crystal_density_diffrn 1.406
_exptl_crystal_density_method 'not measured'
_exptl_crystal_description plate
_exptl_crystal_F_000 600
_exptl_crystal_size_max 0.2
_exptl_crystal_size_mid 0.1
_exptl_crystal_size_min 0.05
_refine_diff_density_max 0.330
_refine_diff_density_min -0.260
_refine_diff_density_rms 0.076
_refine_ls_extinction_method none
_refine_ls_goodness_of_fit_ref 0.999
_refine_ls_hydrogen_treatment mixed
_refine_ls_matrix_type full
_refine_ls_number_parameters 197
_refine_ls_number_reflns 2348
_refine_ls_number_restraints 0
_refine_ls_restrained_S_all 0.999
_refine_ls_R_factor_all 0.1392
_refine_ls_R_factor_gt 0.0675
_refine_ls_shift/su_max 0.000
_refine_ls_shift/su_mean 0.000
_refine_ls_structure_factor_coef Fsqd
_refine_ls_weighting_details 'calc w=1/[\s^2^(Fo^2^)+(0.1008P)^2^+0.3154P] where P=(Fo^2^+2Fc^2^)/3'
_refine_ls_weighting_scheme calc
_refine_ls_wR_factor_gt 0.1555
_refine_ls_wR_factor_ref 0.2012
_reflns_number_gt 1308
_reflns_number_total 2395
_reflns_threshold_expression >2sigma(I)
_cod_data_source_file cg301356h_si_002.cif
_cod_data_source_block isoniazid-cinnamic-cocrystalII
_cod_depositor_comments
;
The following automatic conversions were performed:

'_symmetry_cell_setting' value 'Monoclinic' changed to 'monoclinic'
according to /home/saulius/struct/CIF-dictionaries/cif_core.dic
dictionary named 'cif_core.dic' version 2.4.2 from 2011-04-26.

Automatic conversion script
Id: cif_fix_values 1891 2012-01-12 08:04:46Z andrius 
;
_cod_original_sg_symbol_H-M 'P 21/c'
_cod_database_code 4507466

loop_
_symmetry_equiv_pos_as_xyz
'x, y, z'
'-x, y+1/2, -z+1/2'
'-x, -y, -z'
'x, -y-1/2, z-1/2'

loop_
_atom_site_label
_atom_site_type_symbol
_atom_site_fract_x
_atom_site_fract_y
_atom_site_fract_z
_atom_site_U_iso_or_equiv
_atom_site_adp_type
_atom_site_occupancy
_atom_site_symmetry_multiplicity
_atom_site_calc_flag
_atom_site_refinement_flags
N1 N 0.3741(2) 0.1046(9) 0.08171(14) 0.0287(9) Uani 1 1 d .
O11 O 0.22783(19) -0.0224(8) 0.01042(11) 0.0341(8) Uani 1 1 d .
H11 H 0.2723 0.0446 0.0310 0.041 Uiso 1 1 calc R
C5 C 0.5295(3) 0.2839(10) 0.09028(16) 0.0274(10) Uani 1 1 d .
H5 H 0.5783 0.3639 0.0732 0.033 Uiso 1 1 calc R
N9 N 0.6896(2) 0.4752(9) 0.16380(13) 0.0289(9) Uani 1 1 d .
C14 C 0.1576(3) -0.0057(11) -0.08131(17) 0.0283(10) Uani 1 1 d .
O12 O 0.30435(19) 0.2168(8) -0.05400(11) 0.0329(8) Uani 1 1 d .
O8 O 0.63387(19) 0.1836(7) 0.23341(12) 0.0334(8) Uani 1 1 d .
C4 C 0.5386(3) 0.2272(10) 0.14713(15) 0.0228(10) Uani 1 1 d .
C16 C 0.0016(3) -0.2501(10) -0.10536(16) 0.0226(10) Uani 1 1 d .
C21 C -0.0027(3) -0.2420(11) -0.16220(17) 0.0291(10) Uani 1 1 d .
H21 H 0.0476 -0.1674 -0.1783 0.035 Uiso 1 1 calc R
C7 C 0.6247(3) 0.2903(11) 0.18548(17) 0.0246(10) Uani 1 1 d .
C17 C -0.0757(3) -0.3644(10) -0.08296(17) 0.0293(11) Uani 1 1 d .
H17 H -0.0748 -0.3711 -0.0447 0.035 Uiso 1 1 calc R
C20 C -0.0798(3) -0.3419(11) -0.19599(18) 0.0343(11) Uani 1 1 d .
H20 H -0.0813 -0.3317 -0.2343 0.041 Uiso 1 1 calc R
C15 C 0.0823(3) -0.1484(10) -0.06788(16) 0.0255(10) Uani 1 1 d .
H15 H 0.0800 -0.1892 -0.0303 0.031 Uiso 1 1 calc R
C6 C 0.4469(3) 0.2198(11) 0.05942(17) 0.0302(11) Uani 1 1 d .
H6 H 0.4416 0.2583 0.0214 0.036 Uiso 1 1 calc R
C19 C -0.1553(3) -0.4580(11) -0.17235(18) 0.0326(11) Uani 1 1 d .
H19 H -0.2070 -0.5292 -0.1949 0.039 Uiso 1 1 calc R
C3 C 0.4632(3) 0.1055(11) 0.17015(17) 0.0281(11) Uani 1 1 d .
H3 H 0.4663 0.0628 0.2080 0.034 Uiso 1 1 calc R
C18 C -0.1530(3) -0.4671(11) -0.11604(18) 0.0326(11) Uani 1 1 d .
H18 H -0.2034 -0.5423 -0.1001 0.039 Uiso 1 1 calc R
N10 N 0.7695(3) 0.5764(11) 0.19807(16) 0.0368(10) Uani 1 1 d .
H101 H 0.754(3) 0.639(12) 0.2326(18) 0.044 Uiso 1 1 d .
H102 H 0.802(3) 0.372(12) 0.2097(19) 0.044 Uiso 1 1 d .
C13 C 0.2361(3) 0.0724(10) -0.04100(17) 0.0254(10) Uani 1 1 d .
C2 C 0.3841(3) 0.0497(11) 0.13599(18) 0.0309(11) Uani 1 1 d .
H2 H 0.3344 -0.0320 0.1520 0.037 Uiso 1 1 calc R
H14 H 0.1688 0.0316 -0.1225 0.037 Uiso 1 1 d R
H9 H 0.6860 0.5675 0.1266 0.037 Uiso 1 1 d R

loop_
_atom_site_aniso_label
_atom_site_aniso_U_11
_atom_site_aniso_U_22
_atom_site_aniso_U_33
_atom_site_aniso_U_23
_atom_site_aniso_U_13
_atom_site_aniso_U_12
N1 0.024(2) 0.030(2) 0.033(2) 0.0024(16) 0.0026(16) -0.0031(16)
O11 0.0261(18) 0.0503(19) 0.0250(17) 0.0027(15) -0.0003(13) -0.0115(16)
C5 0.027(3) 0.025(2) 0.031(2) 0.0025(19) 0.007(2) -0.004(2)
N9 0.023(2) 0.040(2) 0.0231(19) -0.0008(16) -0.0024(16) -0.0045(17)
C14 0.028(3) 0.030(2) 0.027(2) -0.0002(19) 0.005(2) -0.003(2)
O12 0.0230(18) 0.0438(19) 0.0321(17) 0.0058(14) 0.0041(14) -0.0062(15)
O8 0.0343(19) 0.0409(18) 0.0244(17) 0.0054(14) 0.0006(13) 0.0012(15)
C4 0.028(3) 0.015(2) 0.025(2) -0.0020(18) 0.0011(19) 0.0007(19)
C16 0.026(2) 0.015(2) 0.027(2) 0.0002(18) 0.0064(19) -0.0012(18)
C21 0.024(3) 0.034(2) 0.030(2) 0.003(2) 0.0059(19) 0.000(2)
C7 0.025(3) 0.023(2) 0.026(2) -0.0032(19) 0.0050(19) 0.0023(19)
C17 0.033(3) 0.028(2) 0.027(2) 0.0059(19) 0.003(2) -0.003(2)
C20 0.034(3) 0.042(3) 0.025(2) -0.003(2) -0.002(2) 0.005(2)
C15 0.028(3) 0.027(2) 0.021(2) 0.0026(18) 0.0019(19) 0.0001(19)
C6 0.030(3) 0.035(2) 0.023(2) -0.001(2) -0.005(2) -0.001(2)
C19 0.030(3) 0.025(2) 0.040(3) -0.002(2) -0.006(2) -0.002(2)
C3 0.029(3) 0.031(2) 0.024(2) 0.0011(19) 0.004(2) 0.000(2)
C18 0.023(3) 0.031(2) 0.044(3) 0.001(2) 0.003(2) -0.009(2)
N10 0.025(2) 0.054(3) 0.030(2) -0.001(2) -0.0030(18) -0.0047(19)
C13 0.025(3) 0.025(2) 0.026(2) -0.0005(19) 0.0036(19) 0.000(2)
C2 0.030(3) 0.031(3) 0.033(3) 0.001(2) 0.007(2) -0.004(2)

loop_
_atom_type_symbol
_atom_type_description
_atom_type_scat_dispersion_real
_atom_type_scat_dispersion_imag
_atom_type_scat_source
C C 0.0033 0.0016 'International Tables Vol C Tables 4.2.6.8 and 6.1.1.4'
H H 0.0000 0.0000 'International Tables Vol C Tables 4.2.6.8 and 6.1.1.4'
N N 0.0061 0.0033 'International Tables Vol C Tables 4.2.6.8 and 6.1.1.4'
O O 0.0106 0.0060 'International Tables Vol C Tables 4.2.6.8 and 6.1.1.4'

loop_
_geom_angle_atom_site_label_1
_geom_angle_atom_site_label_2
_geom_angle_atom_site_label_3
_geom_angle
C2 N1 C6 116.9(4)
C13 O11 H11 109.5
C6 C5 C4 119.1(4)
C6 C5 H5 120.5
C4 C5 H5 120.5
C7 N9 N10 119.9(3)
C7 N9 H9 126.2
N10 N9 H9 113.7
C15 C14 C13 123.4(4)
C15 C14 H14 122.1
C13 C14 H14 114.1
C5 C4 C3 117.7(4)
C5 C4 C7 124.2(4)
C3 C4 C7 118.1(3)
C21 C16 C17 117.2(4)
C21 C16 C15 123.5(4)
C17 C16 C15 119.3(4)
C16 C21 C20 121.7(4)
C16 C21 H21 119.2
C20 C21 H21 119.2
O8 C7 N9 122.6(4)
O8 C7 C4 121.6(4)
N9 C7 C4 115.8(4)
C18 C17 C16 121.9(4)
C18 C17 H17 119.1
C16 C17 H17 119.1
C21 C20 C19 119.7(4)
C21 C20 H20 120.2
C19 C20 H20 120.2
C14 C15 C16 127.5(4)
C14 C15 H15 116.2
C16 C15 H15 116.2
N1 C6 C5 123.2(4)
N1 C6 H6 118.4
C5 C6 H6 118.4
C18 C19 C20 119.9(4)
C18 C19 H19 120.1
C20 C19 H19 120.1
C2 C3 C4 118.9(4)
C2 C3 H3 120.6
C4 C3 H3 120.6
C19 C18 C17 119.7(4)
C19 C18 H18 120.2
C17 C18 H18 120.2
N9 N10 H101 109(3)
N9 N10 H102 109(3)
H101 N10 H102 96(4)
O12 C13 O11 122.6(4)
O12 C13 C14 122.5(4)
O11 C13 C14 115.0(4)
N1 C2 C3 124.2(4)
N1 C2 H2 117.9
C3 C2 H2 117.9

loop_
_geom_bond_atom_site_label_1
_geom_bond_atom_site_label_2
_geom_bond_distance
N1 C2 1.326(5)
N1 C6 1.342(5)
O11 C13 1.320(5)
O11 H11 0.8200
C5 C6 1.383(6)
C5 C4 1.388(5)
C5 H5 0.9300
N9 C7 1.348(5)
N9 N10 1.420(5)
N9 H9 0.9636
C14 C15 1.321(5)
C14 C13 1.462(6)
C14 H14 1.0442
O12 C13 1.228(5)
O8 C7 1.224(4)
C4 C3 1.392(5)
C4 C7 1.512(5)
C16 C21 1.376(5)
C16 C17 1.399(5)
C16 C15 1.469(5)
C21 C20 1.380(6)
C21 H21 0.9300
C17 C18 1.378(6)
C17 H17 0.9300
C20 C19 1.394(6)
C20 H20 0.9300
C15 H15 0.9300
C6 H6 0.9300
C19 C18 1.366(6)
C19 H19 0.9300
C3 C2 1.373(6)
C3 H3 0.9300
C18 H18 0.9300
N10 H101 0.93(4)
N10 H102 0.93(5)
C2 H2 0.9300

loop_
_geom_torsion_atom_site_label_1
_geom_torsion_atom_site_label_2
_geom_torsion_atom_site_label_3
_geom_torsion_atom_site_label_4
_geom_torsion
C6 C5 C4 C3 0.3(6)
C6 C5 C4 C7 -179.4(3)
C17 C16 C21 C20 0.0(6)
C15 C16 C21 C20 179.6(4)
N10 N9 C7 O8 -4.8(6)
N10 N9 C7 C4 174.2(4)
C5 C4 C7 O8 -168.1(4)
C3 C4 C7 O8 12.1(6)
C5 C4 C7 N9 13.0(6)
C3 C4 C7 N9 -166.8(4)
C21 C16 C17 C18 0.4(6)
C15 C16 C17 C18 -179.2(4)
C16 C21 C20 C19 -0.7(6)
C13 C14 C15 C16 -177.3(4)
C21 C16 C15 C14 7.0(7)
C17 C16 C15 C14 -173.5(4)
C2 N1 C6 C5 -0.5(6)
C4 C5 C6 N1 0.1(6)
C21 C20 C19 C18 1.0(6)
C5 C4 C3 C2 -0.3(6)
C7 C4 C3 C2 179.5(4)
C20 C19 C18 C17 -0.6(6)
C16 C17 C18 C19 -0.1(6)
C15 C14 C13 O12 -177.3(4)
C15 C14 C13 O11 2.4(6)
C6 N1 C2 C3 0.5(6)
C4 C3 C2 N1 -0.1(6)

loop_
_cod_related_entry_id
_cod_related_entry_database
_cod_related_entry_code
1 ChemSpider 4976932
